data_9010580
loop_
_publ_author_name
'Liferovich, R. P.'
'Mitchell, R. H.'

_publ_section_title
;
 Solid solutions of niobium in synthetic titanite
 Sample: AlNb2
;
_journal_name_full 'The Canadian Mineralogist'
_journal_page_first 1089
_journal_page_last 1097
_journal_paper_doi 10.2113/gscanmin.44.5.1089
_journal_volume 44
_journal_year 2006
_chemical_formula_sum 'Al0.2 Ca Nb0.2 O5 Si Ti0.6'
_chemical_name_mineral Titanite
_space_group_IT_number 15
_symmetry_space_group_name_Hall '-A 2ya'
_symmetry_space_group_name_H-M 'A 1 2/a 1'
_cell_angle_alpha 90
_cell_angle_beta 113.747
_cell_angle_gamma 90
_cell_length_a 7.0594
_cell_length_b 8.7188
_cell_length_c 6.5651
_cell_formula_units_Z 4
_cell_volume 369.866
_database_code_amcsd 0006101
_exptl_crystal_density_diffrn 3.607
_cod_original_formula_sum 'Ca (Ti.6 Al.2 Nb.2) Si O5'
_cod_database_code 9010580

loop_
_space_group_symop_operation_xyz
x,y,z
x,1/2+y,1/2+z
1/2+x,-y,z
1/2+x,1/2-y,1/2+z
1/2-x,y,-z
1/2-x,1/2+y,1/2-z
-x,-y,-z
-x,1/2-y,1/2-z

loop_
_atom_site_label
_atom_site_fract_x
_atom_site_fract_y
_atom_site_fract_z
_atom_site_occupancy
_atom_site_U_iso_or_equiv
CaX 0.25000 0.16970 0.00000 1.00000 0.01798
TiY 0.50000 0.00000 0.50000 0.60000 0.00963
AlY 0.50000 0.00000 0.50000 0.20000 0.00963
NbY 0.50000 0.00000 0.50000 0.20000 0.00963
Si 0.75000 0.18090 0.00000 1.00000 0.00532
O1 0.75000 0.06830 0.50000 1.00000 0.00975
O2 0.90850 0.06600 0.18070 1.00000 0.00975
O3 0.38620 0.21230 0.40500 1.00000 0.00975

loop_
_cod_related_entry_id
_cod_related_entry_database
_cod_related_entry_code
1 AMCSD 0006101
